data_9011208
loop_
_publ_author_name
'Douglade, J.'
'Mercier, R.'

_publ_section_title
;
 Structure cristalline du disulfate d'antimoine(III) Sb2(S2O7)3
;
_journal_name_full 'Acta Crystallographica, Section B'
_journal_page_first 1062
_journal_page_last 1067
_journal_paper_doi 10.1107/S0567740879005586
_journal_volume 35
_journal_year 1979
_chemical_formula_structural Sb2(S2O7)3
_chemical_formula_sum 'O21 S6 Sb2'
_space_group_IT_number 2
_symmetry_space_group_name_Hall '-P 1'
_symmetry_space_group_name_H-M 'P -1'
_cell_angle_alpha 92.69
_cell_angle_beta 82.29
_cell_angle_gamma 96.88
_cell_length_a 6.644
_cell_length_b 12.390
_cell_length_c 9.678
_cell_formula_units_Z 2
_cell_volume 783.412
_database_code_amcsd 0009666
_exptl_crystal_density_diffrn 3.272
_cod_original_formula_sum 'Sb2 S6 O21'
_cod_database_code 9011208
_amcsd_formula_title Sb2(S2O7)3

loop_
_space_group_symop_operation_xyz
x,y,z
-x,-y,-z

loop_
_atom_site_label
_atom_site_fract_x
_atom_site_fract_y
_atom_site_fract_z
_atom_site_U_iso_or_equiv
Sb1 -0.27750 0.21130 -0.09170 0.01558
Sb2 0.26100 0.24300 0.41390 0.01267
S1 0.03780 0.04560 -0.27440 0.01013
S2 0.39050 -0.04210 -0.19900 0.00950
S3 0.16050 0.25780 0.06400 0.01001
S4 0.41480 0.42280 0.17880 0.01216
S5 0.06940 0.40670 0.68720 0.01026
S6 -0.21350 0.28910 0.52810 0.01039
O1 -0.08460 0.09830 -0.15510 0.01938
O2 0.18590 0.12020 -0.34940 0.02267
O3 -0.08470 -0.02920 -0.35090 0.02216
O4 0.15200 -0.02410 -0.17690 0.01925
O5 0.50590 0.06320 -0.20030 0.01950
O6 0.42500 -0.10760 -0.32180 0.02622
O7 0.39980 -0.09830 -0.07070 0.01925
O8 -0.05980 0.25170 0.05860 0.01621
O9 0.20140 0.20320 0.18560 0.01621
O10 0.28080 0.22850 -0.06180 0.01836
O11 0.21630 0.38530 0.09560 0.01507
O12 0.44400 0.53680 0.16520 0.02140
O13 0.56960 0.35680 0.12260 0.02166
O14 0.32790 0.39440 0.32600 0.01494
O15 0.22190 0.34850 0.59950 0.01849
O16 -0.01340 0.34690 0.81020 0.02026
O17 0.12650 0.51850 0.70760 0.02356
O18 -0.11970 0.40280 0.59190 0.01406
O19 -0.24760 0.21170 0.63610 0.02204
O20 -0.38590 0.31710 0.47180 0.02115
O21 -0.05210 0.26070 0.41540 0.01912

loop_
_cod_related_entry_id
_cod_related_entry_database
_cod_related_entry_code
1 AMCSD 0009666
